data_7040411
loop_
_publ_author_name
'Borup, Mette Andersen'
'Blichfeld, Anders Bank'
'Madsen, Solveig R\/ogild'
'Iversen, Bo Brummerstedt'

_publ_section_title
;
 High-pressure single crystal X-ray diffraction study of thermoelectric
 ZnSb and \b-Zn4Sb3.
;
_journal_issue 38
_journal_name_full 'Dalton transactions (Cambridge, England : 2003)'
_journal_page_first 15097
_journal_page_last 15103
_journal_paper_doi 10.1039/c6dt02323a
_journal_volume 45
_journal_year 2016
_chemical_formula_moiety 'Sb30 Zn38.46'
_chemical_formula_sum 'Sb30 Zn38.45'
_chemical_formula_weight 6165.85
_chemical_name_systematic 'Zinc antimonide'
_space_group_crystal_system trigonal
_space_group_IT_number 167
_space_group_name_Hall '-R 3 2"c'
_space_group_name_H-M_alt 'R -3 c'
_symmetry_space_group_name_Hall '-R 3 2"c'
_symmetry_space_group_name_H-M 'R -3 c :H'
_atom_sites_solution_primary direct
_audit_creation_date 2016-05-16
_audit_creation_method
;
Olex2 1.2
(compiled 2016.02.19 svn.r3266 for OlexSys, GUI svn.r5155)
;
_audit_update_record
;
2016-07-11 deposited with the CCDC.
2016-08-22 downloaded from the CCDC.
;
_cell_angle_alpha 90
_cell_angle_beta 90
_cell_angle_gamma 120
_cell_formula_units_Z 1
_cell_length_a 11.7644(12)
_cell_length_b 11.7644(12)
_cell_length_c 12.058(2)
_cell_measurement_pressure 6340000(100000)
_cell_measurement_reflns_used 951
_cell_measurement_temperature 296(2)
_cell_measurement_theta_max 21.89
_cell_measurement_theta_min 4.74
_cell_volume 1445.3(3)
_computing_cell_refinement 'SAINT v8.34A (Bruker, 2013)'
_computing_data_reduction 'SAINT v8.34A (Bruker, 2013)'
_computing_molecular_graphics 'Olex2 (Dolomanov et al., 2009)'
_computing_publication_material 'Olex2 (Dolomanov et al., 2009)'
_computing_structure_refinement 'ShelXL (Sheldrick, 2015)'
_computing_structure_solution 'ShelXT (Sheldrick, 2015)'
_diffrn_ambient_temperature 296.15
_diffrn_measured_fraction_theta_full 0.875
_diffrn_measured_fraction_theta_max 0.863
_diffrn_measurement_device_type 'Bruker APEX-II CCD'
_diffrn_measurement_method '\f and \w scans'
_diffrn_radiation_type AgK\a
_diffrn_radiation_wavelength 0.56086
_diffrn_reflns_av_R_equivalents 0.0944
_diffrn_reflns_av_unetI/netI 0.0450
_diffrn_reflns_Laue_measured_fraction_full 0.875
_diffrn_reflns_Laue_measured_fraction_max 0.863
_diffrn_reflns_limit_h_max 15
_diffrn_reflns_limit_h_min -15
_diffrn_reflns_limit_k_max 14
_diffrn_reflns_limit_k_min -14
_diffrn_reflns_limit_l_max 13
_diffrn_reflns_limit_l_min -13
_diffrn_reflns_number 4646
_diffrn_reflns_point_group_measured_fraction_full 0.875
_diffrn_reflns_point_group_measured_fraction_max 0.863
_diffrn_reflns_theta_full 19.665
_diffrn_reflns_theta_max 21.966
_diffrn_reflns_theta_min 2.733
_exptl_absorpt_coefficient_mu 15.432
_exptl_absorpt_correction_T_max 0.7447
_exptl_absorpt_correction_T_min 0.6257
_exptl_absorpt_correction_type multi-scan
_exptl_absorpt_process_details
;
SADABS-2014/5 (Bruker,2014/5) was used for absorption correction.
wR2(int) was 0.0922 before and 0.0659 after correction.
The Ratio of minimum to maximum transmission is 0.8402.
The \l/2 correction factor is 0.00150.
;
_exptl_crystal_colour 'metallic grayish gray'
_exptl_crystal_colour_lustre metallic
_exptl_crystal_colour_modifier grayish
_exptl_crystal_colour_primary gray
_exptl_crystal_density_diffrn 7.084
_exptl_crystal_description irregular
_exptl_crystal_F_000 2683
_exptl_crystal_size_max 0.07
_exptl_crystal_size_mid 0.05
_exptl_crystal_size_min 0.01
_refine_diff_density_max 1.727
_refine_diff_density_min -1.284
_refine_diff_density_rms 0.360
_refine_ls_extinction_method none
_refine_ls_goodness_of_fit_ref 1.126
_refine_ls_hydrogen_treatment undef
_refine_ls_matrix_type full
_refine_ls_number_parameters 32
_refine_ls_number_reflns 352
_refine_ls_number_restraints 1
_refine_ls_restrained_S_all 1.125
_refine_ls_R_factor_all 0.0646
_refine_ls_R_factor_gt 0.0447
_refine_ls_shift/su_max 0.000
_refine_ls_shift/su_mean 0.000
_refine_ls_structure_factor_coef Fsqd
_refine_ls_weighting_details 'w=1/[\s^2^(Fo^2^)+(0.0166P)^2^+163.0402P] where P=(Fo^2^+2Fc^2^)/3'
_refine_ls_weighting_scheme calc
_refine_ls_wR_factor_gt 0.0796
_refine_ls_wR_factor_ref 0.0838
_reflns_Friedel_coverage 0.000
_reflns_number_gt 273
_reflns_number_total 352
_reflns_threshold_expression 'I > 2\s(I)'
_cod_data_source_file c6dt02323a2.cif
_cod_data_source_block Zn4Sb3_EM_P6
_cod_depositor_comments
;Adding full bibliography for 7040405--7040434.cif.

 Adding full bibliography for 7040405--7040434.cif.
;
_cod_original_cell_volume 1445.3(4)
_cod_database_code 7040411
_shelx_space_group_comment
;
The symmetry employed for this shelxl refinement is uniquely defined
by the following loop, which should always be used as a source of
symmetry information in preference to the above space-group names.
They are only intended as comments.
;
_olex2_refinement_description
;
1. Uiso/Uaniso restraints and constraints
Uiso(Zn4) = Uiso(Zn2) = Uiso(Zn3)
2. Others
 1*[Sof(Zn1)]+1*[Sof(Zn3)]+1*[Sof(Zn4)]+1*[Sof(Zn2)]=1.068 with esd of 0.002
;

loop_
_space_group_symop_operation_xyz
'x, y, z'
'-y, x-y, z'
'-x+y, -x, z'
'y, x, -z+1/2'
'x-y, -y, -z+1/2'
'-x, -x+y, -z+1/2'
'x+2/3, y+1/3, z+1/3'
'-y+2/3, x-y+1/3, z+1/3'
'-x+y+2/3, -x+1/3, z+1/3'
'y+2/3, x+1/3, -z+5/6'
'x-y+2/3, -y+1/3, -z+5/6'
'-x+2/3, -x+y+1/3, -z+5/6'
'x+1/3, y+2/3, z+2/3'
'-y+1/3, x-y+2/3, z+2/3'
'-x+y+1/3, -x+2/3, z+2/3'
'y+1/3, x+2/3, -z+7/6'
'x-y+1/3, -y+2/3, -z+7/6'
'-x+1/3, -x+y+2/3, -z+7/6'
'-x, -y, -z'
'y, -x+y, -z'
'x-y, x, -z'
'-y, -x, z-1/2'
'-x+y, y, z-1/2'
'x, x-y, z-1/2'
'-x+2/3, -y+1/3, -z+1/3'
'y+2/3, -x+y+1/3, -z+1/3'
'x-y+2/3, x+1/3, -z+1/3'
'-y+2/3, -x+1/3, z-1/6'
'-x+y+2/3, y+1/3, z-1/6'
'x+2/3, x-y+1/3, z-1/6'
'-x+1/3, -y+2/3, -z+2/3'
'y+1/3, -x+y+2/3, -z+2/3'
'x-y+1/3, x+2/3, -z+2/3'
'-y+1/3, -x+2/3, z+1/6'
'-x+y+1/3, y+2/3, z+1/6'
'x+1/3, x-y+2/3, z+1/6'

loop_
_atom_site_label
_atom_site_type_symbol
_atom_site_fract_x
_atom_site_fract_y
_atom_site_fract_z
_atom_site_U_iso_or_equiv
_atom_site_adp_type
_atom_site_occupancy
_atom_site_site_symmetry_order
_atom_site_calc_flag
_atom_site_refinement_flags_posn
_atom_site_refinement_flags_adp
_atom_site_refinement_flags_occupancy
_atom_site_disorder_assembly
_atom_site_disorder_group
Sb1 Sb 0.63940(11) 0.0000 0.2500 0.0221(4) Uani 1 2 d S T P . .
Sb2 Sb 0.6667 0.3333 0.19809(14) 0.0167(4) Uani 1 3 d S T P . .
Zn1 Zn 0.83324(17) 0.25499(17) 0.23543(18) 0.0253(6) Uani 0.889(6) 1 d . . . A 1
Zn3 Zn 0.9056(18) 0.3952(18) 0.239(2) 0.022(4) Uiso 0.081(4) 1 d . . . A 2
Zn4 Zn 0.7748(17) 0.1965(18) 0.0885(18) 0.022(4) Uiso 0.083(4) 1 d . . . A 2
Zn2 Zn 0.876(10) 0.326(11) 0.322(11) 0.022(4) Uiso 0.015(4) 1 d . . . A 2

loop_
_atom_site_aniso_label
_atom_site_aniso_U_11
_atom_site_aniso_U_22
_atom_site_aniso_U_33
_atom_site_aniso_U_23
_atom_site_aniso_U_13
_atom_site_aniso_U_12
Sb1 0.0269(6) 0.0171(7) 0.0191(10) -0.0010(5) -0.0005(3) 0.0085(3)
Sb2 0.0170(5) 0.0170(5) 0.0161(11) 0.000 0.000 0.0085(2)
Zn1 0.0228(10) 0.0236(10) 0.0327(17) -0.0068(8) -0.0051(8) 0.0140(8)

loop_
_atom_type_symbol
_atom_type_description
_atom_type_scat_dispersion_real
_atom_type_scat_dispersion_imag
_atom_type_scat_source
Zn Zn 0.3242 0.9375 'International Tables Vol C Tables 4.2.6.8 and 6.1.1.4'
Sb Sb -1.0547 1.0104 'International Tables Vol C Tables 4.2.6.8 and 6.1.1.4'

loop_
_geom_angle_atom_site_label_1
_geom_angle_atom_site_label_2
_geom_angle_atom_site_label_3
_geom_angle
_geom_angle_site_symmetry_1
_geom_angle_site_symmetry_3
Zn1 Sb1 Zn1 129.26(10) 32 30_445
Zn3 Sb1 Zn3 81.9(8) 4_545 30_445
Zn3 Sb1 Zn3 45.5(9) 3_665 4_545
Zn3 Sb1 Zn3 103.2(7) 4_545 32
Zn3 Sb1 Zn3 42.6(8) 35_645 32
Zn3 Sb1 Zn3 132.3(3) 3_665 25_655
Zn3 Sb1 Zn3 174.5(8) 32 30_445
Zn3 Sb1 Zn3 124.6(7) 4_545 25_655
Zn3 Sb1 Zn3 132.1(2) 25_655 32
Zn3 Sb1 Zn3 124.6(7) 3_665 35_645
Zn3 Sb1 Zn3 103.2(7) 3_665 30_445
Zn3 Sb1 Zn3 132.3(3) 4_545 35_645
Zn3 Sb1 Zn3 132.1(3) 35_645 30_445
Zn3 Sb1 Zn3 95.5(9) 25_655 35_645
Zn3 Sb1 Zn3 81.9(8) 3_665 32
Zn3 Sb1 Zn3 42.6(8) 25_655 30_445
Zn3 Sb1 Zn4 124.5(6) 3_665 25_655
Zn3 Sb1 Zn4 124.5(6) 4_545 35_645
Zn3 Sb1 Zn4 169.6(6) 3_665 35_645
Zn3 Sb1 Zn4 169.6(6) 4_545 25_655
Zn4 Sb1 Zn3 63.0(6) 25_655 25_655
Zn4 Sb1 Zn3 69.9(6) 35_645 30_445
Zn4 Sb1 Zn3 105.2(6) 35_645 32
Zn4 Sb1 Zn3 47.5(7) 35_645 25_655
Zn4 Sb1 Zn3 69.9(6) 25_655 32
Zn4 Sb1 Zn3 47.5(7) 25_655 35_645
Zn4 Sb1 Zn3 63.0(6) 35_645 35_645
Zn4 Sb1 Zn3 105.2(6) 25_655 30_445
Zn4 Sb1 Zn4 65.6(8) 25_655 35_645
Zn2 Sb1 Zn3 63(4) 30_445 25_655
Zn2 Sb1 Zn3 62(4) 30_445 4_545
Zn2 Sb1 Zn3 89(4) 32 4_545
Zn2 Sb1 Zn3 20(4) 30_445 30_445
Zn2 Sb1 Zn3 63(4) 32 35_645
Zn2 Sb1 Zn3 144(4) 30_445 35_645
Zn2 Sb1 Zn3 20(4) 32 32
Zn2 Sb1 Zn3 89(4) 30_445 3_665
Zn2 Sb1 Zn3 164(4) 30_445 32
Zn2 Sb1 Zn3 62(4) 32 3_665
Zn2 Sb1 Zn3 144(4) 32 25_655
Zn2 Sb1 Zn3 164(4) 32 30_445
Zn2 Sb1 Zn4 126(4) 32 35_645
Zn2 Sb1 Zn4 82(4) 30_445 35_645
Zn2 Sb1 Zn4 82(4) 32 25_655
Zn2 Sb1 Zn4 126(4) 30_445 25_655
Zn2 Sb1 Zn2 150(7) 32 30_445
Sb2 Sb2 Zn4 62.1(4) 16_544 2_655
Sb2 Sb2 Zn4 62.1(4) 16_544 .
Sb2 Sb2 Zn4 60.0(4) 16_544 18_654
Sb2 Sb2 Zn4 62.1(4) 16_544 3_665
Sb2 Sb2 Zn4 60.0(4) 16_544 17_554
Zn1 Sb2 Sb2 100.02(6) 3_665 16_544
Zn1 Sb2 Sb2 100.02(6) 2_655 16_544
Zn1 Sb2 Sb2 100.02(6) . 16_544
Zn1 Sb2 Zn1 117.04(4) . 2_655
Zn1 Sb2 Zn1 117.04(4) . 3_665
Zn1 Sb2 Zn1 117.04(4) 3_665 2_655
Zn3 Sb2 Sb2 101.0(5) . 16_544
Zn3 Sb2 Sb2 101.0(5) 2_655 16_544
Zn3 Sb2 Sb2 101.0(5) 3_665 16_544
Zn3 Sb2 Zn3 116.5(3) . 2_655
Zn3 Sb2 Zn3 116.5(3) 3_665 2_655
Zn3 Sb2 Zn3 116.5(3) . 3_665
Zn3 Sb2 Zn4 159.9(7) 3_665 2_655
Zn3 Sb2 Zn4 104.5(6) . 18_654
Zn3 Sb2 Zn4 45.1(7) . 17_554
Zn3 Sb2 Zn4 60.8(6) 2_655 2_655
Zn3 Sb2 Zn4 137.8(6) 2_655 18_654
Zn3 Sb2 Zn4 104.5(6) 2_655 17_554
Zn3 Sb2 Zn4 79.4(6) . 2_655
Zn3 Sb2 Zn4 159.9(7) . 3_665
Zn3 Sb2 Zn4 45.1(7) 3_665 18_654
Zn3 Sb2 Zn4 60.8(6) 3_665 3_665
Zn3 Sb2 Zn4 60.8(6) . .
Zn3 Sb2 Zn4 79.4(6) 2_655 3_665
Zn3 Sb2 Zn4 137.8(6) 3_665 17_554
Zn3 Sb2 Zn4 159.9(7) 2_655 .
Zn3 Sb2 Zn4 79.4(6) 3_665 .
Zn4 Sb2 Zn4 121.7(4) 2_655 18_654
Zn4 Sb2 Zn4 45.4(7) 2_655 17_554
Zn4 Sb2 Zn4 45.4(7) . 18_654
Zn4 Sb2 Zn4 99.9(5) . 2_655
Zn4 Sb2 Zn4 58.4(7) . 17_554
Zn4 Sb2 Zn4 121.7(4) 3_665 17_554
Zn4 Sb2 Zn4 99.9(5) 2_655 3_665
Zn4 Sb2 Zn4 97.2(5) 18_654 17_554
Zn4 Sb2 Zn4 99.9(5) . 3_665
Zn4 Sb2 Zn4 58.4(7) 3_665 18_654
Sb1 Zn1 Sb1 106.45(7) 33_545 .
Sb1 Zn1 Sb1 99.35(6) 33_545 25_655
Sb1 Zn1 Sb1 121.28(7) 25_655 .
Sb1 Zn1 Zn1 117.05(10) 33_545 25_655
Sb2 Zn1 Sb1 124.28(8) . 33_545
Sb2 Zn1 Sb1 114.89(9) . 25_655
Sb2 Zn1 Sb1 92.15(6) . .
Sb2 Zn1 Zn1 117.80(11) . 25_655
Zn1 Zn1 Sb1 60.40(7) 25_655 .
Zn1 Zn1 Sb1 60.88(8) 25_655 25_655
Sb1 Zn3 Sb1 111.0(7) 2_655 25_655
Sb1 Zn3 Sb1 98.8(6) 25_655 33_545
Sb1 Zn3 Sb1 110.9(8) 2_655 33_545
Sb1 Zn3 Sb2 97.4(7) 2_655 .
Sb1 Zn3 Zn4 112.3(7) 25_655 9_665
Sb1 Zn3 Zn4 159.7(9) 2_655 25_655
Sb1 Zn3 Zn4 56.9(6) 33_545 25_655
Sb1 Zn3 Zn4 138.5(10) 2_655 .
Sb1 Zn3 Zn4 60.0(6) 25_655 25_655
Sb1 Zn3 Zn4 56.8(6) 25_655 .
Sb1 Zn3 Zn4 57.6(5) 2_655 9_665
Sb1 Zn3 Zn4 110.2(8) 33_545 .
Sb1 Zn3 Zn4 53.5(5) 33_545 9_665
Sb2 Zn3 Sb1 122.5(8) . 33_545
Sb2 Zn3 Sb1 116.6(8) . 25_655
Sb2 Zn3 Zn4 102.9(7) . 25_655
Sb2 Zn3 Zn4 130.6(9) . 9_665
Sb2 Zn3 Zn4 64.2(6) . .
Zn3 Zn3 Sb1 67.3(4) 6_765 2_655
Zn3 Zn3 Sb1 68.6(11) 6_765 33_545
Zn3 Zn3 Sb1 68.8(10) 6_765 25_655
Zn3 Zn3 Sb2 164.4(6) 6_765 .
Zn3 Zn3 Zn4 125.0(13) 6_765 .
Zn3 Zn3 Zn4 44.4(11) 6_765 9_665
Zn3 Zn3 Zn4 92.5(5) 6_765 25_655
Zn3 Zn3 Zn4 95.7(15) 6_765 17_554
Zn3 Zn3 Zn2 91(3) 6_765 33_545
Zn3 Zn3 Zn2 30(3) 6_765 6_765
Zn4 Zn3 Sb1 70.6(8) 17_554 2_655
Zn4 Zn3 Sb1 63.9(8) 17_554 25_655
Zn4 Zn3 Sb1 160.6(11) 17_554 33_545
Zn4 Zn3 Sb2 75.4(8) 17_554 .
Zn4 Zn3 Zn4 161.1(9) . 9_665
Zn4 Zn3 Zn4 54.7(8) . 25_655
Zn4 Zn3 Zn4 68.8(10) 17_554 .
Zn4 Zn3 Zn4 122.7(10) 17_554 9_665
Zn4 Zn3 Zn4 115.1(12) 17_554 25_655
Zn4 Zn3 Zn4 107.0(7) 25_655 9_665
Zn4 Zn3 Zn2 101(3) 17_554 33_545
Zn4 Zn3 Zn2 79(3) 17_554 6_765
Zn2 Zn3 Sb1 82(3) 6_765 33_545
Zn2 Zn3 Sb1 122(6) . 2_655
Zn2 Zn3 Sb1 152(3) 33_545 25_655
Zn2 Zn3 Sb1 39(3) 6_765 25_655
Zn2 Zn3 Sb1 41(3) 33_545 2_655
Zn2 Zn3 Sb1 85(2) 6_765 2_655
Zn2 Zn3 Sb1 91(3) 33_545 33_545
Zn2 Zn3 Sb1 114(5) . 25_655
Zn2 Zn3 Sb1 29(5) . 33_545
Zn2 Zn3 Sb2 151(3) 6_765 .
Zn2 Zn3 Sb2 94(5) . .
Zn2 Zn3 Sb2 78(3) 33_545 .
Zn2 Zn3 Zn3 97(5) . 6_765
Zn2 Zn3 Zn4 142(3) 33_545 .
Zn2 Zn3 Zn4 165(6) . 17_554
Zn2 Zn3 Zn4 72(6) . 9_665
Zn2 Zn3 Zn4 97(6) . .
Zn2 Zn3 Zn4 143(3) 33_545 25_655
Zn2 Zn3 Zn4 57(5) . 25_655
Zn2 Zn3 Zn4 95(3) 6_765 .
Zn2 Zn3 Zn4 54(3) 33_545 9_665
Zn2 Zn3 Zn4 74(3) 6_765 9_665
Zn2 Zn3 Zn4 78(3) 6_765 25_655
Zn2 Zn3 Zn2 109(6) . 6_765
Zn2 Zn3 Zn2 87(5) . 33_545
Zn2 Zn3 Zn2 118.5(17) 33_545 6_765
Sb1 Zn4 Sb1 122.0(7) 25_655 .
Sb1 Zn4 Sb1 108.3(7) 25_655 15_654
Sb1 Zn4 Sb1 94.5(6) 15_654 .
Sb1 Zn4 Sb2 111.2(7) 25_655 .
Sb1 Zn4 Sb2 125.1(6) . 16_544
Sb1 Zn4 Sb2 86.3(6) 15_654 16_544
Sb1 Zn4 Sb2 133.3(7) 15_654 .
Sb1 Zn4 Sb2 109.3(6) 25_655 16_544
Sb1 Zn4 Sb2 85.0(5) . .
Sb1 Zn4 Zn3 167.9(9) 15_654 .
Sb1 Zn4 Zn3 60.2(6) 25_655 .
Sb1 Zn4 Zn4 65.8(7) 25_655 25_655
Sb1 Zn4 Zn4 57.2(4) 25_655 17_554
Sb1 Zn4 Zn4 127.2(12) 15_654 17_554
Sb1 Zn4 Zn2 36(2) 25_655 14_644
Sb1 Zn4 Zn2 73(2) 15_654 14_644
Sb1 Zn4 Zn2 119(2) . 14_644
Sb2 Zn4 Sb2 57.9(3) . 16_544
Sb2 Zn4 Zn2 146(2) . 14_644
Zn3 Zn4 Sb1 95.1(8) . .
Zn3 Zn4 Sb1 68.6(7) 17_554 25_655
Zn3 Zn4 Sb1 156.1(10) 17_554 .
Zn3 Zn4 Sb1 61.6(7) 17_554 15_654
Zn3 Zn4 Sb2 94.1(7) . 16_544
Zn3 Zn4 Sb2 59.5(7) 17_554 16_544
Zn3 Zn4 Sb2 112.2(9) 17_554 .
Zn3 Zn4 Sb2 55.0(5) . .
Zn3 Zn4 Zn3 108.3(10) 17_554 .
Zn3 Zn4 Zn4 128.7(13) 17_554 25_655
Zn3 Zn4 Zn4 66.3(9) 17_554 17_554
Zn3 Zn4 Zn4 106.3(15) 17_554 18_654
Zn3 Zn4 Zn4 44.9(8) . 17_554
Zn3 Zn4 Zn2 81(3) 17_554 25_655
Zn3 Zn4 Zn2 56(3) 17_554 14_644
Zn3 Zn4 Zn2 96(2) . 14_644
Zn4 Zn4 Sb1 69.6(9) 18_654 15_654
Zn4 Zn4 Sb1 56.2(7) 25_655 .
Zn4 Zn4 Sb1 113.1(10) 25_655 15_654
Zn4 Zn4 Sb1 137.6(12) 17_554 .
Zn4 Zn4 Sb1 63.3(8) 18_654 .
Zn4 Zn4 Sb1 174.6(14) 18_654 25_655
Zn4 Zn4 Sb2 160.5(12) 25_655 16_544
Zn4 Zn4 Sb2 68.7(6) 18_654 .
Zn4 Zn4 Sb2 59.7(5) 17_554 16_544
Zn4 Zn4 Sb2 61.9(5) 17_554 .
Zn4 Zn4 Sb2 65.9(6) 18_654 16_544
Zn4 Zn4 Sb2 105.1(11) 25_655 .
Zn4 Zn4 Zn3 66.9(9) 25_655 .
Zn4 Zn4 Zn3 121.5(11) 18_654 .
Zn4 Zn4 Zn4 105.2(11) 25_655 17_554
Zn4 Zn4 Zn4 119.75(17) 18_654 17_554
Zn4 Zn4 Zn4 119.6(14) 18_654 25_655
Zn4 Zn4 Zn2 85(2) 17_554 14_644
Zn4 Zn4 Zn2 74(3) 25_655 14_644
Zn4 Zn4 Zn2 92(2) 18_654 25_655
Zn4 Zn4 Zn2 143(3) 18_654 14_644
Zn2 Zn4 Sb1 78(3) 25_655 .
Zn2 Zn4 Sb1 88(2) 25_655 25_655
Zn2 Zn4 Sb1 38(3) 25_655 15_654
Zn2 Zn4 Sb2 124(3) 25_655 16_544
Zn2 Zn4 Sb2 159(3) 25_655 .
Zn2 Zn4 Sb2 114(2) 14_644 16_544
Zn2 Zn4 Zn3 138(3) 25_655 .
Zn2 Zn4 Zn4 139(3) 25_655 17_554
Zn2 Zn4 Zn4 75(3) 25_655 25_655
Zn2 Zn4 Zn2 55(3) 25_655 14_644
Sb1 Zn2 Sb2 167(6) 33_545 .
Sb1 Zn2 Sb2 103(6) 33_545 31_655
Sb1 Zn2 Zn3 78(4) 33_545 6_765
Sb1 Zn2 Zn3 56(3) 33_545 35_645
Sb1 Zn2 Zn3 77(5) 33_545 32
Sb1 Zn2 Zn4 77(4) 33_545 25_655
Sb1 Zn2 Zn4 62(3) 33_545 9_665
Sb1 Zn2 Zn2 85(5) 33_545 6_765
Sb1 Zn2 Zn2 112(8) 33_545 33_545
Sb1 Zn2 Zn2 102(7) 33_545 32
Sb2 Zn2 Sb2 66(2) . 31_655
Sb2 Zn2 Zn3 117(4) . 35_645
Sb2 Zn2 Zn2 108(6) . 6_765
Zn3 Zn2 Sb1 131(8) . 33_545
Zn3 Zn2 Sb2 62(5) . .
Zn3 Zn2 Sb2 55(2) 32 31_655
Zn3 Zn2 Sb2 134(4) 6_765 31_655
Zn3 Zn2 Sb2 92(3) 32 .
Zn3 Zn2 Sb2 115(6) . 31_655
Zn3 Zn2 Sb2 113(4) 6_765 .
Zn3 Zn2 Sb2 95(3) 35_645 31_655
Zn3 Zn2 Zn3 143(8) . 35_645
Zn3 Zn2 Zn3 151(8) . 32
Zn3 Zn2 Zn3 53(4) . 6_765
Zn3 Zn2 Zn3 155(5) 32 6_765
Zn3 Zn2 Zn3 40.0(19) 32 35_645
Zn3 Zn2 Zn3 121(4) 6_765 35_645
Zn3 Zn2 Zn4 121(5) 32 9_665
Zn3 Zn2 Zn4 46(2) 6_765 9_665
Zn3 Zn2 Zn4 84(5) . 9_665
Zn3 Zn2 Zn4 99(7) . 25_655
Zn3 Zn2 Zn4 78(3) 32 25_655
Zn3 Zn2 Zn4 94(4) 6_765 25_655
Zn3 Zn2 Zn2 117(6) 32 33_545
Zn3 Zn2 Zn2 29(4) 32 32
Zn3 Zn2 Zn2 123(9) . 32
Zn3 Zn2 Zn2 75(5) 6_765 33_545
Zn3 Zn2 Zn2 110(2) 35_645 6_765
Zn3 Zn2 Zn2 48(5) . 6_765
Zn3 Zn2 Zn2 64(6) . 33_545
Zn3 Zn2 Zn2 150(3) 32 6_765
Zn3 Zn2 Zn2 163(7) 6_765 32
Zn3 Zn2 Zn2 22(2) 6_765 6_765
Zn4 Zn2 Sb2 106(4) 25_655 .
Zn4 Zn2 Sb2 93(3) 9_665 31_655
Zn4 Zn2 Sb2 131(4) 25_655 31_655
Zn4 Zn2 Sb2 122(4) 9_665 .
Zn4 Zn2 Zn3 118(4) 9_665 35_645
Zn4 Zn2 Zn3 43.7(19) 25_655 35_645
Zn4 Zn2 Zn4 126(4) 25_655 9_665
Zn4 Zn2 Zn2 163(9) 25_655 33_545
Zn4 Zn2 Zn2 70(5) 25_655 32
Zn4 Zn2 Zn2 68(3) 9_665 6_765
Zn4 Zn2 Zn2 75(3) 25_655 6_765
Zn2 Zn2 Sb2 68(3) 32 .
Zn2 Zn2 Sb2 62(3) 33_545 31_655
Zn2 Zn2 Sb2 62(3) 32 31_655
Zn2 Zn2 Sb2 154(2) 6_765 31_655
Zn2 Zn2 Sb2 68(3) 33_545 .
Zn2 Zn2 Zn3 51(4) 32 35_645
Zn2 Zn2 Zn3 153(8) 33_545 35_645
Zn2 Zn2 Zn4 55(4) 33_545 9_665
Zn2 Zn2 Zn4 149(9) 32 9_665
Zn2 Zn2 Zn2 141(8) 32 6_765
Zn2 Zn2 Zn2 92(4) 33_545 6_765
Zn2 Zn2 Zn2 119(2) 33_545 32

loop_
_geom_bond_atom_site_label_1
_geom_bond_atom_site_label_2
_geom_bond_distance
_geom_bond_site_symmetry_2
Sb1 Zn1 2.616(2) 32
Sb1 Zn1 2.616(2) 30_445
Sb1 Zn3 2.513(18) 3_665
Sb1 Zn3 2.513(19) 4_545
Sb1 Zn3 2.67(2) 32
Sb1 Zn3 2.67(2) 30_445
Sb1 Zn3 2.67(2) 35_645
Sb1 Zn3 2.67(2) 25_655
Sb1 Zn4 2.576(18) 25_655
Sb1 Zn4 2.576(18) 35_645
Sb1 Zn2 1.71(12) 32
Sb1 Zn2 1.71(12) 30_445
Sb2 Sb2 2.768(3) 16_544
Sb2 Zn1 2.5881(18) 3_665
Sb2 Zn1 2.5881(18) 2_655
Sb2 Zn1 2.5882(18) .
Sb2 Zn3 2.574(19) 3_665
Sb2 Zn3 2.574(19) .
Sb2 Zn3 2.574(19) 2_655
Sb2 Zn4 2.830(18) .
Sb2 Zn4 2.890(19) 18_654
Sb2 Zn4 2.890(19) 17_554
Sb2 Zn4 2.830(18) 2_655
Sb2 Zn4 2.830(18) 3_665
Zn1 Sb1 2.705(2) 25_655
Zn1 Sb1 2.616(2) 33_545
Zn1 Zn1 2.659(4) 25_655
Zn3 Sb1 2.67(2) 25_655
Zn3 Sb1 2.67(2) 33_545
Zn3 Sb1 2.513(18) 2_655
Zn3 Zn3 1.94(4) 6_765
Zn3 Zn4 2.11(3) 17_554
Zn3 Zn4 3.01(3) 9_665
Zn3 Zn4 2.96(3) 25_655
Zn3 Zn4 2.74(3) .
Zn3 Zn2 1.23(13) .
Zn3 Zn2 2.28(12) 33_545
Zn3 Zn2 2.42(11) 6_765
Zn4 Sb1 2.576(18) 25_655
Zn4 Sb1 2.70(2) 15_654
Zn4 Sb2 2.890(19) 16_544
Zn4 Zn3 2.11(3) 17_554
Zn4 Zn4 2.21(4) 18_654
Zn4 Zn4 2.63(4) 25_655
Zn4 Zn4 2.79(4) 17_554
Zn4 Zn2 2.51(11) 25_655
Zn4 Zn2 2.88(11) 14_644
Zn2 Sb1 1.71(12) 33_545
Zn2 Sb2 3.07(11) 31_655
Zn2 Zn3 2.42(11) 6_765
Zn2 Zn3 3.02(11) 35_645
Zn2 Zn3 2.28(12) 32
Zn2 Zn4 2.88(11) 9_665
Zn2 Zn4 2.51(11) 25_655
Zn2 Zn2 2.52(10) 33_545
Zn2 Zn2 2.52(10) 32
Zn2 Zn2 3.1(2) 6_765

loop_
_geom_torsion_atom_site_label_1
_geom_torsion_atom_site_label_2
_geom_torsion_atom_site_label_3
_geom_torsion_atom_site_label_4
_geom_torsion
_geom_torsion_site_symmetry_1
_geom_torsion_site_symmetry_4
Sb1 Zn3 Zn2 Sb1 -75(11) 2_655 33_545
Sb1 Zn3 Zn2 Sb1 62(12) 25_655 33_545
Sb1 Zn3 Zn2 Sb2 -121(3) 25_655 .
Sb1 Zn3 Zn2 Sb2 61(7) 2_655 31_655
Sb1 Zn3 Zn2 Sb2 -162(3) 25_655 31_655
Sb1 Zn3 Zn2 Sb2 136(14) 33_545 31_655
Sb1 Zn3 Zn2 Sb2 101(3) 2_655 .
Sb1 Zn3 Zn2 Sb2 176(10) 33_545 .
Sb1 Zn3 Zn2 Zn3 123(15) 2_655 32
Sb1 Zn3 Zn2 Zn3 -68(3) 2_655 6_765
Sb1 Zn3 Zn2 Zn3 -23(12) 25_655 35_645
Sb1 Zn3 Zn2 Zn3 70(2) 25_655 6_765
Sb1 Zn3 Zn2 Zn3 -161(7) 2_655 35_645
Sb1 Zn3 Zn2 Zn3 -100(15) 25_655 32
Sb1 Zn3 Zn2 Zn3 -86(12) 33_545 35_645
Sb1 Zn3 Zn2 Zn3 -162(25) 33_545 32
Sb1 Zn3 Zn2 Zn3 7(11) 33_545 6_765
Sb1 Zn3 Zn2 Zn4 -31(4) 2_655 9_665
Sb1 Zn3 Zn2 Zn4 -155.9(18) 2_655 25_655
Sb1 Zn3 Zn2 Zn4 -81(10) 33_545 25_655
Sb1 Zn3 Zn2 Zn4 107(3) 25_655 9_665
Sb1 Zn3 Zn2 Zn4 -18(6) 25_655 25_655
Sb1 Zn3 Zn2 Zn4 45(9) 33_545 9_665
Sb1 Zn3 Zn2 Zn2 23(3) 2_655 33_545
Sb1 Zn3 Zn2 Zn2 -21(12) 33_545 6_765
Sb1 Zn3 Zn2 Zn2 132(7) 2_655 32
Sb1 Zn3 Zn2 Zn2 161(3) 25_655 33_545
Sb1 Zn3 Zn2 Zn2 98(12) 33_545 33_545
Sb1 Zn3 Zn2 Zn2 -96(4) 2_655 6_765
Sb1 Zn3 Zn2 Zn2 42(4) 25_655 6_765
Sb1 Zn3 Zn2 Zn2 -153(17) 33_545 32
Sb1 Zn3 Zn2 Zn2 -90(6) 25_655 32
Sb2 Zn3 Zn2 Sb1 -176(10) . 33_545
Sb2 Zn3 Zn2 Sb2 -41(5) . 31_655
Sb2 Zn3 Zn2 Zn3 -168.8(17) . 6_765
Sb2 Zn3 Zn2 Zn3 21(16) . 32
Sb2 Zn3 Zn2 Zn3 98(9) . 35_645
Sb2 Zn3 Zn2 Zn4 103(3) . 25_655
Sb2 Zn3 Zn2 Zn4 -131.6(15) . 9_665
Sb2 Zn3 Zn2 Zn2 163(4) . 6_765
Sb2 Zn3 Zn2 Zn2 -78(3) . 33_545
Sb2 Zn3 Zn2 Zn2 31(7) . 32
Zn3 Zn3 Zn2 Sb1 -7(11) 6_765 33_545
Zn3 Zn3 Zn2 Sb2 128(4) 6_765 31_655
Zn3 Zn3 Zn2 Sb2 168.8(17) 6_765 .
Zn3 Zn3 Zn2 Zn3 -93(10) 6_765 35_645
Zn3 Zn3 Zn2 Zn3 -170(15) 6_765 32
Zn3 Zn3 Zn2 Zn4 37(2) 6_765 9_665
Zn3 Zn3 Zn2 Zn4 -88(4) 6_765 25_655
Zn3 Zn3 Zn2 Zn2 -160(6) 6_765 32
Zn3 Zn3 Zn2 Zn2 91(2) 6_765 33_545
Zn3 Zn3 Zn2 Zn2 -28(3) 6_765 6_765
Zn4 Zn3 Zn2 Sb1 -45(9) 9_665 33_545
Zn4 Zn3 Zn2 Sb1 141(13) 17_554 33_545
Zn4 Zn3 Zn2 Sb1 81(10) 25_655 33_545
Zn4 Zn3 Zn2 Sb1 119(10) . 33_545
Zn4 Zn3 Zn2 Sb2 -144(8) 25_655 31_655
Zn4 Zn3 Zn2 Sb2 131.6(15) 9_665 .
Zn4 Zn3 Zn2 Sb2 -83(21) 17_554 31_655
Zn4 Zn3 Zn2 Sb2 -105(5) . 31_655
Zn4 Zn3 Zn2 Sb2 91(5) 9_665 31_655
Zn4 Zn3 Zn2 Sb2 -64.5(9) . .
Zn4 Zn3 Zn2 Sb2 -103(3) 25_655 .
Zn4 Zn3 Zn2 Sb2 -43(19) 17_554 .
Zn4 Zn3 Zn2 Zn3 -82(16) 25_655 32
Zn4 Zn3 Zn2 Zn3 -37(2) 9_665 6_765
Zn4 Zn3 Zn2 Zn3 34(10) . 35_645
Zn4 Zn3 Zn2 Zn3 153(17) 9_665 32
Zn4 Zn3 Zn2 Zn3 88(4) 25_655 6_765
Zn4 Zn3 Zn2 Zn3 149(20) 17_554 6_765
Zn4 Zn3 Zn2 Zn3 -5(6) 25_655 35_645
Zn4 Zn3 Zn2 Zn3 -21(34) 17_554 32
Zn4 Zn3 Zn2 Zn3 126.8(17) . 6_765
Zn4 Zn3 Zn2 Zn3 55(25) 17_554 35_645
Zn4 Zn3 Zn2 Zn3 -43(16) . 32
Zn4 Zn3 Zn2 Zn3 -130(10) 9_665 35_645
Zn4 Zn3 Zn2 Zn4 60(21) 17_554 25_655
Zn4 Zn3 Zn2 Zn4 -174(18) 17_554 9_665
Zn4 Zn3 Zn2 Zn4 163.9(12) . 9_665
Zn4 Zn3 Zn2 Zn4 125(4) 25_655 9_665
Zn4 Zn3 Zn2 Zn4 -125(4) 9_665 25_655
Zn4 Zn3 Zn2 Zn4 39(4) . 25_655
Zn4 Zn3 Zn2 Zn2 -33(7) . 32
Zn4 Zn3 Zn2 Zn2 -142(3) . 33_545
Zn4 Zn3 Zn2 Zn2 120(22) 17_554 6_765
Zn4 Zn3 Zn2 Zn2 -121(22) 17_554 33_545
Zn4 Zn3 Zn2 Zn2 -12(25) 17_554 32
Zn4 Zn3 Zn2 Zn2 -72(8) 25_655 32
Zn4 Zn3 Zn2 Zn2 54(4) 9_665 33_545
Zn4 Zn3 Zn2 Zn2 60(4) 25_655 6_765
Zn4 Zn3 Zn2 Zn2 163(8) 9_665 32
Zn4 Zn3 Zn2 Zn2 -65(4) 9_665 6_765
Zn4 Zn3 Zn2 Zn2 179(4) 25_655 33_545
Zn4 Zn3 Zn2 Zn2 98(4) . 6_765
Zn2 Zn3 Zn2 Sb1 -98(12) 33_545 33_545
Zn2 Zn3 Zn2 Sb1 21(12) 6_765 33_545
Zn2 Zn3 Zn2 Sb2 -163(4) 6_765 .
Zn2 Zn3 Zn2 Sb2 37(5) 33_545 31_655
Zn2 Zn3 Zn2 Sb2 78(3) 33_545 .
Zn2 Zn3 Zn2 Sb2 157(5) 6_765 31_655
Zn2 Zn3 Zn2 Zn3 -65(10) 6_765 35_645
Zn2 Zn3 Zn2 Zn3 99(13) 33_545 32
Zn2 Zn3 Zn2 Zn3 -141(14) 6_765 32
Zn2 Zn3 Zn2 Zn3 -91(2) 33_545 6_765
Zn2 Zn3 Zn2 Zn3 28(3) 6_765 6_765
Zn2 Zn3 Zn2 Zn3 176(9) 33_545 35_645
Zn2 Zn3 Zn2 Zn4 -54(4) 33_545 9_665
Zn2 Zn3 Zn2 Zn4 -179(4) 33_545 25_655
Zn2 Zn3 Zn2 Zn4 -60(4) 6_765 25_655
Zn2 Zn3 Zn2 Zn4 65(4) 6_765 9_665
Zn2 Zn3 Zn2 Zn2 -132(6) 6_765 32
Zn2 Zn3 Zn2 Zn2 119(2) 6_765 33_545
Zn2 Zn3 Zn2 Zn2 109(5) 33_545 32
Zn2 Zn3 Zn2 Zn2 -119(2) 33_545 6_765
